data_8106390
loop_
_publ_author_name
'Hong, Dong-Feng'
'Guo, Wen-Bo'
'Yin, Wei-Dong'

_publ_section_title
;
 Crystal structure of poly[(\m2-2-carboxy-5-nitroisophthalato-\k2
 O:O&#x2032;)-(\m2-4-((1H-imidazol-1-yl)methyl)pyridine-\k2
 N:N&#x2032;)zinc(II)], C18H12N4O8Zn
;
_journal_issue 6
_journal_name_full 'Zeitschrift f\"ur Kristallographie - New Crystal Structures'
_journal_page_first 1035
_journal_page_last 1036
_journal_paper_doi 10.1515/ncrs-2018-0156
_journal_volume 233
_journal_year 2018
_chemical_formula_moiety 'C18 H12 N4 O8 Zn'
_chemical_formula_sum 'C18 H12 N4 O8 Zn'
_chemical_formula_weight 477.69
_space_group_crystal_system monoclinic
_space_group_IT_number 14
_space_group_name_Hall '-P 2yn'
_space_group_name_H-M_alt 'P 1 21/n 1'
_atom_sites_solution_hydrogens geom
_cell_angle_alpha 90
_cell_angle_beta 110.525(7)
_cell_angle_gamma 90
_cell_formula_units_Z 4
_cell_length_a 9.5472(6)
_cell_length_b 21.1662(10)
_cell_length_c 9.6909(6)
_cell_measurement_reflns_used 4665
_cell_measurement_temperature 291.2(3)
_cell_measurement_theta_max 27.2190
_cell_measurement_theta_min 3.7040
_cell_volume 1834.0(2)
_computing_cell_refinement 'CrysAlisPro 1.171.38.41r (Rigaku OD, 2015)'
_computing_data_collection 'CrysAlisPro 1.171.38.41r (Rigaku OD, 2015)'
_computing_data_reduction 'CrysAlisPro 1.171.38.41r (Rigaku OD, 2015)'
_computing_molecular_graphics 'Olex2 (Dolomanov et al., 2009)'
_computing_publication_material 'Olex2 (Dolomanov et al., 2009)'
_computing_structure_refinement 'ShelXL (Sheldrick, 2015)'
_computing_structure_solution 'ShelXT (Sheldrick, 2015)'
_diffrn_ambient_environment air
_diffrn_ambient_temperature 291.2(3)
_diffrn_detector 'CCD plate'
_diffrn_detector_area_resol_mean 8.0584
_diffrn_detector_type EosS2
_diffrn_measured_fraction_theta_full 0.995
_diffrn_measured_fraction_theta_max 0.995
_diffrn_measurement_details
;
List of Runs (angles in degrees, time in seconds):

  # Type    Start    End  Width  t~exp~   \w     \q     \k     \f   Frames
--------------------------------------------------------------------------
  1  \w     35.00  86.00   1.00    7.00    --   13.55 178.00 -90.00   51
  2  \w    -56.00  32.00   1.00    7.00    --   13.55 -38.00  90.00   88
  3  \w    -54.00  30.00   1.00    7.00    --   13.55 -57.00   0.00   84
  4  \w    -80.00 -32.00   1.00    7.00    --  -12.53 -77.00  60.00   48
;
_diffrn_measurement_device 'four-circle diffractometer'
_diffrn_measurement_device_type 'SuperNova, Single source at offset, EosS2'
_diffrn_measurement_method '\w scans'
_diffrn_orient_matrix_type 'CrysAlisPro convention (1999,Acta A55,543-557)'
_diffrn_orient_matrix_UB_11 0.0105041000
_diffrn_orient_matrix_UB_12 0.0165291000
_diffrn_orient_matrix_UB_13 0.0664374000
_diffrn_orient_matrix_UB_21 0.0488158000
_diffrn_orient_matrix_UB_22 -0.0241654000
_diffrn_orient_matrix_UB_23 0.0402331000
_diffrn_orient_matrix_UB_31 0.0616754000
_diffrn_orient_matrix_UB_32 0.0163192000
_diffrn_orient_matrix_UB_33 -0.0080247000
_diffrn_radiation_monochromator mirror
_diffrn_radiation_probe x-ray
_diffrn_radiation_type MoK\a
_diffrn_radiation_wavelength 0.71073
_diffrn_reflns_av_R_equivalents 0.0282
_diffrn_reflns_av_unetI/netI 0.0339
_diffrn_reflns_Laue_measured_fraction_full 0.995
_diffrn_reflns_Laue_measured_fraction_max 0.995
_diffrn_reflns_limit_h_max 11
_diffrn_reflns_limit_h_min -9
_diffrn_reflns_limit_k_max 25
_diffrn_reflns_limit_k_min -24
_diffrn_reflns_limit_l_max 11
_diffrn_reflns_limit_l_min -11
_diffrn_reflns_number 9731
_diffrn_reflns_point_group_measured_fraction_full 0.995
_diffrn_reflns_point_group_measured_fraction_max 0.995
_diffrn_reflns_theta_full 24.999
_diffrn_reflns_theta_max 24.999
_diffrn_reflns_theta_min 3.658
_diffrn_source 'micro-focus sealed X-ray tube'
_diffrn_source_type 'SuperNova (Mo) X-ray Source'
_exptl_absorpt_coefficient_mu 1.399
_exptl_absorpt_correction_T_max 1.00000
_exptl_absorpt_correction_T_min 0.74486
_exptl_absorpt_correction_type multi-scan
_exptl_absorpt_process_details
;
CrysAlisPro 1.171.38.41r (Rigaku Oxford Diffraction, 2015)
Empirical absorption correction using spherical harmonics,
 implemented in SCALE3 ABSPACK scaling algorithm.
;
_exptl_crystal_colour colourless
_exptl_crystal_colour_primary colourless
_exptl_crystal_density_diffrn 1.730
_exptl_crystal_description block
_exptl_crystal_F_000 968
_exptl_crystal_size_max 0.32
_exptl_crystal_size_mid 0.28
_exptl_crystal_size_min 0.21
_refine_diff_density_max 0.348
_refine_diff_density_min -0.357
_refine_diff_density_rms 0.058
_refine_ls_extinction_coef .
_refine_ls_extinction_method none
_refine_ls_goodness_of_fit_ref 1.086
_refine_ls_hydrogen_treatment constr
_refine_ls_matrix_type full
_refine_ls_number_parameters 281
_refine_ls_number_reflns 3218
_refine_ls_number_restraints 0
_refine_ls_restrained_S_all 1.086
_refine_ls_R_factor_all 0.0441
_refine_ls_R_factor_gt 0.0371
_refine_ls_shift/su_max 0.002
_refine_ls_shift/su_mean 0.000
_refine_ls_structure_factor_coef Fsqd
_refine_ls_weighting_details 'w=1/[\s^2^(Fo^2^)+(0.0258P)^2^+1.9006P] where P=(Fo^2^+2Fc^2^)/3'
_refine_ls_weighting_scheme calc
_refine_ls_wR_factor_gt 0.0781
_refine_ls_wR_factor_ref 0.0809
_reflns_Friedel_coverage 0.000
_reflns_Friedel_fraction_full .
_reflns_Friedel_fraction_max .
_reflns_number_gt 2868
_reflns_number_total 3218
_reflns_threshold_expression 'I > 2\s(I)'
_cod_data_source_file suppl_ncrs-2018-0156_suppl.cif
_cod_data_source_block 4033
_cod_database_code 8106390
_shelx_space_group_comment
;
The symmetry employed for this shelxl refinement is uniquely defined
by the following loop, which should always be used as a source of
symmetry information in preference to the above space-group names.
They are only intended as comments.
;
_reflns_odcompleteness_completeness 99.63
_reflns_odcompleteness_iscentric 1
_reflns_odcompleteness_theta 24.66
_olex2_refinement_description
;
1. Fixed Uiso
 At 1.2 times of:
  All C(H) groups, All C(H,H) groups
 At 1.5 times of:
  All O(H) groups
2.a Secondary CH2 refined with riding coordinates:
 C13(H13A,H13B)
2.b Aromatic/amide H refined with riding coordinates:
 C3(H3), C10(H10), C5(H5), C15(H15), C17(H17), C16(H16), C11(H11), C12(H12),
 C18(H18)
2.c Idealised tetrahedral OH refined as rotating group:
 O4(H4)
;
_shelx_shelxl_version_number 2014/7
_olex2_date_sample_data_collection 2017-05-11
_olex2_submission_special_instructions 'No special instructions were received'
_oxdiff_exptl_absorpt_empirical_details
;
Empirical correction (ABSPACK) includes:
- Absorption correction using spherical harmonics
- Frame scaling
;
_oxdiff_exptl_absorpt_empirical_full_max 1.312
_oxdiff_exptl_absorpt_empirical_full_min 0.699

loop_
_space_group_symop_operation_xyz
'x, y, z'
'-x+1/2, y+1/2, -z+1/2'
'-x, -y, -z'
'x-1/2, -y-1/2, z-1/2'

loop_
_atom_site_label
_atom_site_type_symbol
_atom_site_fract_x
_atom_site_fract_y
_atom_site_fract_z
_atom_site_U_iso_or_equiv
_atom_site_adp_type
_atom_site_occupancy
_atom_site_site_symmetry_order
_atom_site_calc_flag
_atom_site_refinement_flags_posn
_atom_site_refinement_flags_adp
_atom_site_refinement_flags_occupancy
_atom_site_disorder_assembly
_atom_site_disorder_group
Zn1 Zn 0.35765(4) 0.59229(2) 0.62976(4) 0.02586(12) Uani 1 1 d . . . . .
O6 O 0.3546(2) 0.53056(9) -0.2195(2) 0.0290(5) Uani 1 1 d . . . . .
O1 O 0.3705(2) 0.55468(10) 0.4510(2) 0.0358(5) Uani 1 1 d . . . . .
O4 O 0.5573(2) 0.58564(9) 0.2528(2) 0.0346(5) Uani 1 1 d . . . . .
H4 H 0.5773 0.5493 0.2370 0.052 Uiso 1 1 calc GR . . . .
O3 O 0.3570(2) 0.64236(9) 0.2231(2) 0.0374(5) Uani 1 1 d . . . . .
O5 O 0.3879(3) 0.61246(10) -0.0691(2) 0.0454(6) Uani 1 1 d . . . . .
N3 N 1.1663(3) 0.64316(11) 0.5877(3) 0.0282(5) Uani 1 1 d . . . . .
N1 N 0.5235(3) 0.65433(12) 0.6663(3) 0.0309(6) Uani 1 1 d . . . . .
N2 N 0.6750(3) 0.71635(11) 0.6043(3) 0.0275(5) Uani 1 1 d . . . . .
O2 O 0.1724(3) 0.49616(12) 0.4314(3) 0.0580(7) Uani 1 1 d . . . . .
C7 C 0.3518(3) 0.55754(14) -0.1008(3) 0.0274(6) Uani 1 1 d . . . . .
C6 C 0.2941(3) 0.51778(13) -0.0033(3) 0.0246(6) Uani 1 1 d . . . . .
O8 O -0.0079(3) 0.34853(14) 0.0300(3) 0.0704(9) Uani 1 1 d . . . . .
C8 C 0.3169(3) 0.53560(12) 0.1429(3) 0.0229(6) Uani 1 1 d . . . . .
C9 C 0.4109(3) 0.59256(13) 0.2089(3) 0.0267(6) Uani 1 1 d . . . . .
C2 C 0.2502(3) 0.50062(13) 0.2260(3) 0.0271(6) Uani 1 1 d . . . . .
C3 C 0.1636(3) 0.44850(14) 0.1630(3) 0.0324(7) Uani 1 1 d . . . . .
H3 H 0.1165 0.4256 0.2162 0.039 Uiso 1 1 calc R . . . .
C1 C 0.2644(4) 0.51812(14) 0.3822(3) 0.0321(7) Uani 1 1 d . . . . .
C10 C 0.5695(3) 0.67202(15) 0.5597(3) 0.0348(7) Uani 1 1 d . . . . .
H10 H 0.5330 0.6556 0.4647 0.042 Uiso 1 1 calc R . . . .
C5 C 0.2096(3) 0.46461(14) -0.0626(3) 0.0317(7) Uani 1 1 d . . . . .
H5 H 0.1951 0.4520 -0.1586 0.038 Uiso 1 1 calc R . . . .
C13 C 0.7555(3) 0.74302(14) 0.5143(3) 0.0313(7) Uani 1 1 d . . . . .
H13A H 0.7758 0.7874 0.5384 0.038 Uiso 1 1 calc R . . . .
H13B H 0.6936 0.7400 0.4110 0.038 Uiso 1 1 calc R . . . .
N4 N 0.0620(4) 0.37272(15) -0.0377(4) 0.0547(8) Uani 1 1 d . . . . .
C14 C 0.9005(3) 0.70865(13) 0.5402(3) 0.0284(7) Uani 1 1 d . . . . .
C15 C 1.0360(3) 0.73869(14) 0.5923(3) 0.0329(7) Uani 1 1 d . . . . .
H15 H 1.0404 0.7817 0.6125 0.040 Uiso 1 1 calc R . . . .
C17 C 1.0338(4) 0.61408(15) 0.5379(4) 0.0423(8) Uani 1 1 d . . . . .
H17 H 1.0317 0.5709 0.5194 0.051 Uiso 1 1 calc R . . . .
C16 C 1.1654(3) 0.70527(14) 0.6149(4) 0.0378(8) Uani 1 1 d . . . . .
H16 H 1.2562 0.7266 0.6504 0.045 Uiso 1 1 calc R . . . .
C4 C 0.1474(3) 0.43068(14) 0.0229(3) 0.0337(7) Uani 1 1 d . . . . .
C11 C 0.6045(4) 0.68971(15) 0.7860(4) 0.0407(8) Uani 1 1 d . . . . .
H11 H 0.5965 0.6877 0.8788 0.049 Uiso 1 1 calc R . . . .
C12 C 0.6974(4) 0.72790(15) 0.7476(3) 0.0395(8) Uani 1 1 d . . . . .
H12 H 0.7644 0.7568 0.8083 0.047 Uiso 1 1 calc R . . . .
O7 O 0.0709(5) 0.35134(18) -0.1497(4) 0.1197(16) Uani 1 1 d . . . . .
C18 C 0.9009(4) 0.64492(15) 0.5127(4) 0.0427(8) Uani 1 1 d . . . . .
H18 H 0.8112 0.6228 0.4771 0.051 Uiso 1 1 calc R . . . .

loop_
_atom_site_aniso_label
_atom_site_aniso_U_11
_atom_site_aniso_U_22
_atom_site_aniso_U_33
_atom_site_aniso_U_23
_atom_site_aniso_U_13
_atom_site_aniso_U_12
Zn1 0.02730(19) 0.0282(2) 0.02643(19) 0.00206(15) 0.01484(14) 0.00078(14)
O6 0.0400(12) 0.0286(11) 0.0239(11) 0.0013(9) 0.0182(9) 0.0030(9)
O1 0.0424(13) 0.0435(13) 0.0260(11) -0.0041(10) 0.0178(10) -0.0025(11)
O4 0.0351(12) 0.0284(11) 0.0425(13) -0.0084(10) 0.0165(10) -0.0054(9)
O3 0.0563(14) 0.0230(11) 0.0329(12) -0.0011(9) 0.0156(11) 0.0096(10)
O5 0.0790(18) 0.0307(12) 0.0391(13) -0.0053(10) 0.0364(13) -0.0162(12)
N3 0.0264(13) 0.0273(13) 0.0328(14) 0.0025(11) 0.0127(11) -0.0005(10)
N1 0.0263(13) 0.0386(14) 0.0316(14) 0.0011(12) 0.0147(11) -0.0028(11)
N2 0.0257(13) 0.0289(13) 0.0308(13) -0.0012(11) 0.0134(11) -0.0020(10)
O2 0.0846(19) 0.0535(15) 0.0611(16) -0.0167(13) 0.0573(15) -0.0261(14)
C7 0.0292(15) 0.0299(17) 0.0242(15) 0.0014(13) 0.0109(12) 0.0010(13)
C6 0.0273(15) 0.0242(15) 0.0249(15) 0.0007(12) 0.0124(12) 0.0015(12)
O8 0.0726(19) 0.0700(19) 0.0716(19) -0.0085(15) 0.0289(16) -0.0471(16)
C8 0.0263(15) 0.0210(14) 0.0232(14) 0.0012(12) 0.0108(12) 0.0042(11)
C9 0.0411(18) 0.0221(15) 0.0207(14) 0.0013(12) 0.0157(13) -0.0006(13)
C2 0.0307(16) 0.0243(15) 0.0316(16) 0.0013(13) 0.0176(13) 0.0012(12)
C3 0.0337(17) 0.0326(17) 0.0375(18) 0.0047(14) 0.0208(14) -0.0019(13)
C1 0.0467(19) 0.0249(15) 0.0354(17) 0.0031(14) 0.0277(16) 0.0028(14)
C10 0.0296(16) 0.0424(18) 0.0316(17) -0.0066(15) 0.0096(13) -0.0071(14)
C5 0.0338(17) 0.0375(17) 0.0255(15) -0.0053(14) 0.0128(13) -0.0047(14)
C13 0.0284(16) 0.0325(16) 0.0352(17) 0.0038(14) 0.0137(13) -0.0003(13)
N4 0.060(2) 0.0519(19) 0.0516(19) -0.0122(16) 0.0187(16) -0.0315(16)
C14 0.0310(16) 0.0292(16) 0.0287(15) 0.0020(13) 0.0151(13) -0.0008(13)
C15 0.0322(17) 0.0293(16) 0.0395(18) -0.0021(14) 0.0152(14) 0.0006(13)
C17 0.0364(19) 0.0291(17) 0.066(2) -0.0100(16) 0.0234(17) -0.0044(14)
C16 0.0309(17) 0.0324(17) 0.051(2) -0.0061(15) 0.0147(15) -0.0044(14)
C4 0.0323(17) 0.0291(16) 0.0403(18) -0.0058(14) 0.0135(14) -0.0104(13)
C11 0.051(2) 0.0431(19) 0.0333(18) -0.0079(15) 0.0208(16) -0.0093(16)
C12 0.048(2) 0.0388(18) 0.0327(17) -0.0094(15) 0.0153(15) -0.0156(16)
O7 0.187(4) 0.108(3) 0.097(3) -0.072(2) 0.090(3) -0.106(3)
C18 0.0288(17) 0.0350(18) 0.066(2) -0.0092(17) 0.0192(16) -0.0068(14)

loop_
_atom_type_symbol
_atom_type_description
_atom_type_scat_dispersion_real
_atom_type_scat_dispersion_imag
_atom_type_scat_source
C C 0.0033 0.0016 'International Tables Vol C Tables 4.2.6.8 and 6.1.1.4'
H H 0.0000 0.0000 'International Tables Vol C Tables 4.2.6.8 and 6.1.1.4'
N N 0.0061 0.0033 'International Tables Vol C Tables 4.2.6.8 and 6.1.1.4'
O O 0.0106 0.0060 'International Tables Vol C Tables 4.2.6.8 and 6.1.1.4'
Zn Zn 0.2839 1.4301 'International Tables Vol C Tables 4.2.6.8 and 6.1.1.4'

loop_
_geom_angle_atom_site_label_1
_geom_angle_atom_site_label_2
_geom_angle_atom_site_label_3
_geom_angle
_geom_angle_site_symmetry_1
_geom_angle_site_symmetry_3
O6 Zn1 N3 104.72(9) 1_556 1_455
O6 Zn1 N1 121.59(9) 1_556 .
O1 Zn1 O6 114.24(9) . 1_556
O1 Zn1 N3 111.71(9) . 1_455
O1 Zn1 N1 97.68(9) . .
N1 Zn1 N3 106.79(10) . 1_455
C7 O6 Zn1 112.17(17) . 1_554
C1 O1 Zn1 115.50(18) . .
C9 O4 H4 109.5 . .
C17 N3 Zn1 119.9(2) . 1_655
C17 N3 C16 116.9(3) . .
C16 N3 Zn1 123.1(2) . 1_655
C10 N1 Zn1 120.9(2) . .
C10 N1 C11 105.4(3) . .
C11 N1 Zn1 133.6(2) . .
C10 N2 C13 125.0(3) . .
C10 N2 C12 106.8(2) . .
C12 N2 C13 128.0(2) . .
O6 C7 C6 115.9(2) . .
O5 C7 O6 123.5(3) . .
O5 C7 C6 120.5(3) . .
C8 C6 C7 121.4(2) . .
C5 C6 C7 118.7(2) . .
C5 C6 C8 119.8(3) . .
C6 C8 C9 120.1(2) . .
C2 C8 C6 119.7(2) . .
C2 C8 C9 120.2(2) . .
O4 C9 C8 117.0(2) . .
O3 C9 O4 120.5(3) . .
O3 C9 C8 122.4(3) . .
C8 C2 C1 123.0(3) . .
C3 C2 C8 119.3(3) . .
C3 C2 C1 117.7(3) . .
C2 C3 H3 120.0 . .
C4 C3 C2 120.0(3) . .
C4 C3 H3 120.0 . .
O1 C1 C2 116.8(2) . .
O2 C1 O1 125.3(3) . .
O2 C1 C2 117.9(3) . .
N1 C10 N2 111.7(3) . .
N1 C10 H10 124.1 . .
N2 C10 H10 124.1 . .
C6 C5 H5 120.5 . .
C4 C5 C6 119.0(3) . .
C4 C5 H5 120.5 . .
N2 C13 H13A 109.4 . .
N2 C13 H13B 109.4 . .
N2 C13 C14 111.0(2) . .
H13A C13 H13B 108.0 . .
C14 C13 H13A 109.4 . .
C14 C13 H13B 109.4 . .
O8 N4 C4 118.1(3) . .
O8 N4 O7 124.0(3) . .
O7 N4 C4 117.9(3) . .
C15 C14 C13 122.1(3) . .
C15 C14 C18 117.4(3) . .
C18 C14 C13 120.4(3) . .
C14 C15 H15 120.0 . .
C14 C15 C16 120.0(3) . .
C16 C15 H15 120.0 . .
N3 C17 H17 118.5 . .
N3 C17 C18 123.0(3) . .
C18 C17 H17 118.5 . .
N3 C16 C15 122.7(3) . .
N3 C16 H16 118.6 . .
C15 C16 H16 118.6 . .
C3 C4 C5 122.1(3) . .
C3 C4 N4 118.7(3) . .
C5 C4 N4 119.2(3) . .
N1 C11 H11 125.5 . .
C12 C11 N1 109.0(3) . .
C12 C11 H11 125.5 . .
N2 C12 H12 126.5 . .
C11 C12 N2 107.0(3) . .
C11 C12 H12 126.5 . .
C14 C18 H18 120.1 . .
C17 C18 C14 119.8(3) . .
C17 C18 H18 120.1 . .

loop_
_geom_bond_atom_site_label_1
_geom_bond_atom_site_label_2
_geom_bond_distance
_geom_bond_site_symmetry_2
Zn1 O6 1.9675(19) 1_556
Zn1 O1 1.949(2) .
Zn1 N3 2.035(2) 1_455
Zn1 N1 1.991(2) .
O6 Zn1 1.9676(19) 1_554
O6 C7 1.293(3) .
O1 C1 1.263(4) .
O4 H4 0.8200 .
O4 C9 1.319(3) .
O3 C9 1.202(3) .
O5 C7 1.221(3) .
N3 Zn1 2.035(2) 1_655
N3 C17 1.335(4) .
N3 C16 1.341(4) .
N1 C10 1.311(4) .
N1 C11 1.369(4) .
N2 C10 1.333(4) .
N2 C13 1.463(4) .
N2 C12 1.351(4) .
O2 C1 1.228(4) .
C7 C6 1.507(4) .
C6 C8 1.407(4) .
C6 C5 1.387(4) .
O8 N4 1.202(4) .
C8 C9 1.505(4) .
C8 C2 1.401(4) .
C2 C3 1.386(4) .
C2 C1 1.517(4) .
C3 H3 0.9300 .
C3 C4 1.365(4) .
C10 H10 0.9300 .
C5 H5 0.9300 .
C5 C4 1.379(4) .
C13 H13A 0.9700 .
C13 H13B 0.9700 .
C13 C14 1.505(4) .
N4 C4 1.476(4) .
N4 O7 1.206(4) .
C14 C15 1.369(4) .
C14 C18 1.375(4) .
C15 H15 0.9300 .
C15 C16 1.373(4) .
C17 H17 0.9300 .
C17 C18 1.371(4) .
C16 H16 0.9300 .
C11 H11 0.9300 .
C11 C12 1.346(4) .
C12 H12 0.9300 .
C18 H18 0.9300 .
